data_1535932
loop_
_publ_author_name
'Valldor, M.'

_publ_section_title
;
 Syntheses and structures of compounds with the YBaCo4O7-type structure
;
_journal_name_full 'Solid State Sciences'
_journal_page_first 251
_journal_page_last 266
_journal_volume 6
_journal_year 2004
_chemical_formula_sum 'Al1.11 Ba Ca Fe0.735 O7 Zn2.155'
_chemical_name_systematic 'Ca Ba Zn2.155 Fe0.735 Al1.11 O7'
_space_group_IT_number 186
_symmetry_space_group_name_Hall 'P 6c -2c'
_symmetry_space_group_name_H-M 'P 63 m c'
_cell_angle_alpha 90
_cell_angle_beta 90
_cell_angle_gamma 120
_cell_formula_units_Z 2
_cell_length_a 6.329
_cell_length_b 6.329
_cell_length_c 10.15
_cell_volume 352.101
_citation_journal_id_ASTM SSSCFJ
_cod_data_source_file Valldor_SSSCFJ_2004_1246.cif
_cod_data_source_block Al1.11Ba1Ca1Fe0.735O7Zn2.155
_cod_original_cell_volume 352.1007
_cod_original_formula_sum 'Al1.11 Ba1 Ca1 Fe0.735 O7 Zn2.155'
_cod_database_code 1535932

loop_
_symmetry_equiv_pos_as_xyz
x,y,z
x-y,x,z+1/2
-y,x-y,z
-x,-y,z+1/2
-x+y,-x,z
y,-x+y,z+1/2
y,x,z+1/2
-x+y,y,z
-x,-x+y,z+1/2
-y,-x,z
x-y,-y,z+1/2
x,x-y,z

loop_
_atom_site_label
_atom_site_type_symbol
_atom_site_fract_x
_atom_site_fract_y
_atom_site_fract_z
_atom_site_occupancy
_atom_site_U_iso_or_equiv
O1 O-2 0.49 0.51 0.739 1 0.0
Al2 Al+3 0.17143 0.82857 0.684 0.227 0.0
Ba1 Ba+2 0.666667 0.333333 0.5 1 0.0
Zn1 Zn+2 0.17143 0.82857 0.684 0.71819 0.0
Fe1 Fe+3 0 0 0.439 0.57 0.0
Ca1 Ca+2 0.666667 0.333333 0.8721 1 0.0
O2 O-2 0 0 0.257 1 0.0
Fe2 Fe+3 0.17143 0.82857 0.684 0.055 0.0
Al1 Al+3 0 0 0.439 0.43 0.0
O3 O-2 0.1541 0.8459 0.501 1 0.0
